data_7703087
loop_
_publ_author_name
'Shupp, J. Patrick'
'Rose, Michael J.'

_publ_section_title
;
 Facile hydrogen atom abstraction and sulfide formation in a
 methyl-thiolate capped iron-sulfur-carbonyl cluster.
;
_journal_issue 1
_journal_name_full 'Dalton transactions (Cambridge, England : 2003)'
_journal_page_first 23
_journal_page_last 26
_journal_paper_doi 10.1039/c9dt04098f
_journal_volume 49
_journal_year 2020
_chemical_formula_moiety 'C12 H7 Fe3 O9 S, C28 H40 K O10'
_chemical_formula_sum 'C40 H47 Fe3 K O19 S'
_chemical_formula_weight 1070.48
_space_group_crystal_system triclinic
_space_group_IT_number 2
_space_group_name_Hall '-P 1'
_space_group_name_H-M_alt 'P -1'
_atom_sites_solution_hydrogens mixed
_atom_sites_solution_primary dual
_audit_creation_date 2019-07-09
_audit_creation_method
;
Olex2 1.2
(compiled 2018.05.29 svn.r3508 for OlexSys, GUI svn.r5506)
;
_audit_update_record
;
2019-11-25 deposited with the CCDC.	2019-11-26 downloaded from the CCDC.
;
_cell_angle_alpha 63.000(3)
_cell_angle_beta 70.310(2)
_cell_angle_gamma 87.375(2)
_cell_formula_units_Z 2
_cell_length_a 11.6950(3)
_cell_length_b 15.2437(4)
_cell_length_c 15.3863(4)
_cell_measurement_reflns_used 19490
_cell_measurement_temperature 100(2)
_cell_measurement_theta_max 27.4680
_cell_measurement_theta_min 1.8080
_cell_volume 2282.27(13)
_computing_cell_refinement 'CrysAlisPro 1.171.40.53 (Rigaku OD, 2019)'
_computing_data_collection 'CrysAlisPro 1.171.40.53 (Rigaku OD, 2019)'
_computing_data_reduction 'CrysAlisPro 1.171.40.53 (Rigaku OD, 2019)'
_computing_molecular_graphics 'Olex2 (Dolomanov et al., 2009)'
_computing_publication_material 'Olex2 (Dolomanov et al., 2009)'
_computing_structure_refinement 'ShelXL (Sheldrick, 2015)'
_computing_structure_solution 'ShelXT (Sheldrick, 2015)'
_diffrn_ambient_temperature 100(2)
_diffrn_detector 'CCD plate'
_diffrn_measured_fraction_theta_full 0.996
_diffrn_measured_fraction_theta_max 0.992
_diffrn_measurement_details
;
List of Runs (angles in degrees, time in seconds):

  # Type    Start    End  Width  t~exp~   \w     \q     \k     \f   Frames
#--------------------------------------------------------------------------
  1  \w   -110.00  24.00   0.50   45.00    --  -20.00 -60.00 120.00  268
  2  \w    -50.00  70.00   0.50   45.00    --  -20.00  60.00 240.00  240
  3  \w    -85.00   5.00   0.50   45.00    --  -20.00 -60.00   0.00  180
  4  \w    -50.00  70.00   0.50   45.00    --  -20.00  60.00   0.00  240
  5  \w   -110.00  70.00   0.50   45.00    --  -20.00   0.00 120.00  360
;
_diffrn_measurement_device 'abstract diffractometer'
_diffrn_measurement_device_type 'dtrek-CrysAlisPro-abstract goniometer imported rigaku-d*trek images'
_diffrn_measurement_method '\w scans'
_diffrn_orient_matrix_type 'CrysAlisPro convention (1999,Acta A55,543-557)'
_diffrn_orient_matrix_UB_11 0.0331438000
_diffrn_orient_matrix_UB_12 -0.0252974000
_diffrn_orient_matrix_UB_13 0.0333630000
_diffrn_orient_matrix_UB_21 0.0556042000
_diffrn_orient_matrix_UB_22 0.0189276000
_diffrn_orient_matrix_UB_23 -0.0435465000
_diffrn_orient_matrix_UB_31 0.0052875000
_diffrn_orient_matrix_UB_32 0.0421204000
_diffrn_orient_matrix_UB_33 0.0073478000
_diffrn_radiation_monochromator graphite
_diffrn_radiation_probe x-ray
_diffrn_radiation_type MoK\a
_diffrn_radiation_wavelength 0.71073
_diffrn_reflns_av_R_equivalents 0.0246
_diffrn_reflns_av_unetI/netI 0.0230
_diffrn_reflns_Laue_measured_fraction_full 0.996
_diffrn_reflns_Laue_measured_fraction_max 0.992
_diffrn_reflns_limit_h_max 15
_diffrn_reflns_limit_h_min -15
_diffrn_reflns_limit_k_max 19
_diffrn_reflns_limit_k_min -19
_diffrn_reflns_limit_l_max 19
_diffrn_reflns_limit_l_min -19
_diffrn_reflns_number 32217
_diffrn_reflns_point_group_measured_fraction_full 0.996
_diffrn_reflns_point_group_measured_fraction_max 0.992
_diffrn_reflns_theta_full 25.242
_diffrn_reflns_theta_max 27.485
_diffrn_reflns_theta_min 1.589
_diffrn_source 'fine-focus sealed X-ray tube'
_diffrn_source_type 'Enhance (Mo) X-ray Source'
_exptl_absorpt_coefficient_mu 1.153
_exptl_absorpt_correction_T_max 1.00000
_exptl_absorpt_correction_T_min 0.86223
_exptl_absorpt_correction_type multi-scan
_exptl_absorpt_process_details
;
CrysAlisPro 1.171.40.53 (Rigaku Oxford Diffraction, 2019)
Empirical absorption correction using spherical harmonics,
 implemented in SCALE3 ABSPACK scaling algorithm.
;
_exptl_crystal_colour red
_exptl_crystal_density_diffrn 1.558
_exptl_crystal_description needle
_exptl_crystal_F_000 1104
_exptl_crystal_size_max 0.12
_exptl_crystal_size_mid 0.05
_exptl_crystal_size_min 0.03
_refine_diff_density_max 0.653
_refine_diff_density_min -0.378
_refine_diff_density_rms 0.062
_refine_ls_extinction_method none
_refine_ls_goodness_of_fit_ref 1.026
_refine_ls_hydrogen_treatment mixed
_refine_ls_matrix_type full
_refine_ls_number_parameters 587
_refine_ls_number_reflns 10390
_refine_ls_number_restraints 384
_refine_ls_restrained_S_all 1.016
_refine_ls_R_factor_all 0.0364
_refine_ls_R_factor_gt 0.0299
_refine_ls_shift/su_max 0.002
_refine_ls_shift/su_mean 0.000
_refine_ls_structure_factor_coef Fsqd
_refine_ls_weighting_details 'w=1/[\s^2^(Fo^2^)+(0.0409P)^2^+1.1262P] where P=(Fo^2^+2Fc^2^)/3'
_refine_ls_weighting_scheme calc
_refine_ls_wR_factor_gt 0.0737
_refine_ls_wR_factor_ref 0.0766
_reflns_Friedel_coverage 0.000
_reflns_number_gt 9130
_reflns_number_total 10390
_reflns_threshold_expression 'I > 2\s(I)'
_cod_data_source_file c9dt04098f2.cif
_cod_data_source_block kfe3sipr
_cod_original_cell_volume 2282.27(12)
_cod_database_code 7703087
_shelx_shelxl_version_number 2018/3
_chemical_oxdiff_formula C48H32O10SKFe3
_shelx_space_group_comment
;
The symmetry employed for this shelxl refinement is uniquely defined
by the following loop, which should always be used as a source of
symmetry information in preference to the above space-group names.
They are only intended as comments.
;
_reflns_odcompleteness_completeness 99.26
_reflns_odcompleteness_iscentric 1
_reflns_odcompleteness_theta 27.42
_olex2_refinement_description
;
1. Fixed Uiso
 At 1.2 times of:
  All C(H) groups, All C(H,H) groups
 At 1.5 times of:
  All C(H,H,H) groups
2. Uiso/Uaniso restraints and constraints
All non-hydrogen atoms restrained to be isotropic: with sigma of 0.01 and sigma
for terminal atoms of 0.02
3.a Ternary CH refined with riding coordinates:
 C010(H010)
3.b Secondary CH2 refined with riding coordinates:
 C00U(H00A,H00B), C00V(H00C,H00D), C013(H01A,H01B), C014(H01C,H01D), C015(H01E,
 H01F), C016(H01G,H01H), C019(H01I,H01J), C01B(H01K,H01L), C01F(H01O,H01P),
 C01I(H01Q,H01R), C01L(H01T,H01U), C01M(H01V,H01W), C01O(H01Y,HB), C01R(H01,HE),
  C01S(H0AA,HF)
3.c Aromatic/amide H refined with riding coordinates:
 C00R(H00R), C00S(H00S), C00Y(H00Y), C00Z(H00Z), C018(H018), C01J(H01S),
 C01N(H01X), C01P(H01Z)
3.d Idealised Me refined as rotating group:
 C01K(H1AA,H,HA), C01Q(H2AA,HC,HD)
;
_olex2_submission_special_instructions 'No special instructions were received'
_oxdiff_exptl_absorpt_empirical_details
;
Empirical correction (ABSPACK) includes:
- Absorption correction using spherical harmonics
- Frame scaling
- Detector area scaling
;
_oxdiff_exptl_absorpt_empirical_full_max 1.701
_oxdiff_exptl_absorpt_empirical_full_min 0.586

loop_
_space_group_symop_operation_xyz
'x, y, z'
'-x, -y, -z'

loop_
_atom_site_label
_atom_site_type_symbol
_atom_site_fract_x
_atom_site_fract_y
_atom_site_fract_z
_atom_site_U_iso_or_equiv
_atom_site_adp_type
_atom_site_occupancy
_atom_site_site_symmetry_order
_atom_site_calc_flag
_atom_site_refinement_flags_posn
Fe01 Fe 0.14308(2) 0.80689(2) 0.63576(2) 0.01786(6) Uani 1 1 d .
Fe02 Fe 0.17107(2) 0.81835(2) 0.79272(2) 0.01695(6) Uani 1 1 d .
Fe03 Fe -0.03708(2) 0.85150(2) 0.76126(2) 0.01925(6) Uani 1 1 d .
K004 K 0.37419(3) 0.62230(3) 0.24039(3) 0.01843(8) Uani 1 1 d .
S005 S 0.13800(4) 0.93088(3) 0.66252(3) 0.01962(9) Uani 1 1 d .
O006 O 0.52664(11) 0.67383(9) 0.03415(9) 0.0208(2) Uani 1 1 d .
O007 O 0.27751(11) 0.80708(9) 0.21282(10) 0.0229(3) Uani 1 1 d .
O008 O 0.11823(11) 0.64677(9) 0.27736(9) 0.0205(2) Uani 1 1 d .
O009 O 0.48423(11) 0.82441(9) 0.08447(10) 0.0230(3) Uani 1 1 d .
O00A O 0.52496(11) 0.62008(9) 0.35809(10) 0.0234(3) Uani 1 1 d .
O00B O 0.26995(11) 0.60056(9) 0.11623(9) 0.0222(3) Uani 1 1 d .
O00C O 0.43788(12) 0.83450(10) 0.73110(11) 0.0276(3) Uani 1 1 d .
O00D O 0.27512(11) 0.61077(10) 0.43924(9) 0.0245(3) Uani 1 1 d .
O00E O 0.60243(13) 0.51977(10) 0.26347(10) 0.0281(3) Uani 1 1 d .
O00F O 0.09956(14) 0.60433(10) 0.93065(11) 0.0311(3) Uani 1 1 d .
O00G O -0.13126(12) 0.94894(10) 0.89296(11) 0.0297(3) Uani 1 1 d .
O00H O 0.40213(12) 0.80901(11) 0.52422(12) 0.0337(3) Uani 1 1 d .
O00I O 0.41973(14) 0.43384(10) 0.23977(11) 0.0328(3) Uani 1 1 d .
O00J O 0.12807(13) 0.89199(11) 0.94542(11) 0.0314(3) Uani 1 1 d .
O00K O 0.03909(13) 0.85220(12) 0.47390(11) 0.0368(3) Uani 1 1 d .
O00L O 0.22990(14) 0.44549(10) 0.40747(10) 0.0325(3) Uani 1 1 d .
O00M O -0.19817(14) 0.91307(13) 0.63925(12) 0.0394(4) Uani 1 1 d .
O00N O 0.06707(15) 0.59299(11) 0.74151(12) 0.0369(3) Uani 1 1 d .
O00O O -0.16165(13) 0.64791(11) 0.89933(12) 0.0374(3) Uani 1 1 d .
C00P C 0.36222(15) 0.87055(12) 0.20652(13) 0.0185(3) Uani 1 1 d .
C00Q C 0.47841(15) 0.88100(12) 0.13325(13) 0.0186(3) Uani 1 1 d .
C00R C 0.34230(16) 0.92035(13) 0.26507(14) 0.0218(3) Uani 1 1 d .
H00R H 0.265356 0.912757 0.314080 0.026 Uiso 1 1 calc R
C00S C 0.43931(17) 0.98226(14) 0.24963(15) 0.0253(4) Uani 1 1 d .
H00S H 0.427169 1.015891 0.288908 0.030 Uiso 1 1 calc R
C00T C 0.33295(16) 0.82705(12) 0.75447(13) 0.0201(3) Uani 1 1 d .
C00U C 0.56503(16) 0.77451(13) -0.04399(13) 0.0229(4) Uani 1 1 d .
H00A H 0.500166 0.801275 -0.070744 0.028 Uiso 1 1 calc R
H00B H 0.636443 0.778566 -0.101470 0.028 Uiso 1 1 calc R
C00V C 0.15259(15) 0.79948(14) 0.27406(14) 0.0218(3) Uani 1 1 d .
H00C H 0.127164 0.864814 0.258193 0.026 Uiso 1 1 calc R
H00D H 0.139859 0.763663 0.347881 0.026 Uiso 1 1 calc R
C00W C 0.12655(16) 0.68800(14) 0.87682(14) 0.0225(4) Uani 1 1 d .
C00X C 0.63609(16) 0.65987(14) 0.27916(14) 0.0227(4) Uani 1 1 d .
C00Y C 0.55266(17) 0.99378(14) 0.17670(15) 0.0254(4) Uani 1 1 d .
H00Y H 0.616365 1.035687 0.166790 0.031 Uiso 1 1 calc R
C00Z C 0.57381(16) 0.94357(13) 0.11716(14) 0.0230(4) Uani 1 1 d .
H00Z H 0.650647 0.952067 0.067611 0.028 Uiso 1 1 calc R
C010 C 0.20499(17) 1.05937(14) 0.58617(14) 0.0247(4) Uani 1 1 d .
H010 H 0.164516 1.094300 0.535674 0.030 Uiso 1 1 calc R
C011 C 0.67926(17) 0.60332(15) 0.22655(14) 0.0256(4) Uani 1 1 d .
C012 C 0.30067(16) 0.80871(14) 0.56750(14) 0.0227(4) Uani 1 1 d .
C013 C 0.59539(15) 0.83317(14) 0.00333(14) 0.0220(4) Uani 1 1 d .
H01A H 0.659205 0.806323 0.031478 0.026 Uiso 1 1 calc R
H01B H 0.622941 0.902137 -0.048384 0.026 Uiso 1 1 calc R
C014 C 0.07440(17) 0.58910(14) 0.24073(14) 0.0231(4) Uani 1 1 d .
H01C H -0.010733 0.597416 0.249091 0.028 Uiso 1 1 calc R
H01D H 0.077928 0.519549 0.283722 0.028 Uiso 1 1 calc R
C015 C 0.14552(16) 0.61632(14) 0.12827(14) 0.0239(4) Uani 1 1 d .
H01E H 0.110407 0.575761 0.107638 0.029 Uiso 1 1 calc R
H01F H 0.141464 0.685396 0.084017 0.029 Uiso 1 1 calc R
C016 C 0.08255(16) 0.74375(13) 0.24491(14) 0.0232(4) Uani 1 1 d .
H01G H -0.004794 0.740116 0.279318 0.028 Uiso 1 1 calc R
H01H H 0.101222 0.777083 0.170086 0.028 Uiso 1 1 calc R
C017 C -0.09605(16) 0.90931(14) 0.84284(14) 0.0231(4) Uani 1 1 d .
C018 C 0.70342(18) 0.74733(15) 0.24870(16) 0.0300(4) Uani 1 1 d .
H018 H 0.675291 0.784656 0.283755 0.036 Uiso 1 1 calc R
C019 C 0.47018(17) 0.67031(14) 0.41823(14) 0.0244(4) Uani 1 1 d .
H01I H 0.456212 0.736321 0.373935 0.029 Uiso 1 1 calc R
H01J H 0.522383 0.675982 0.453315 0.029 Uiso 1 1 calc R
C01A C 0.14362(16) 0.86336(13) 0.88553(14) 0.0224(4) Uani 1 1 d .
C01B C 0.35156(17) 0.60752(15) 0.49578(14) 0.0255(4) Uani 1 1 d .
H01K H 0.365525 0.539710 0.534492 0.031 Uiso 1 1 calc R
H01L H 0.312830 0.632846 0.544778 0.031 Uiso 1 1 calc R
C01C C 0.47445(18) 0.61560(15) 0.00285(15) 0.0241(4) Uani 1 1 d .
C01D C 0.08068(16) 0.83667(15) 0.53666(14) 0.0247(4) Uani 1 1 d .
C01E C -0.13351(17) 0.89042(15) 0.68575(15) 0.0262(4) Uani 1 1 d .
C01F C 0.34351(17) 0.63004(14) 0.01058(14) 0.0250(4) Uani 1 1 d .
H01O H 0.338569 0.699243 -0.032497 0.030 Uiso 1 1 calc R
H01P H 0.314240 0.590532 -0.014221 0.030 Uiso 1 1 calc R
C01G C 0.09594(17) 0.67723(15) 0.70196(14) 0.0245(4) Uani 1 1 d .
C01H C -0.11048(16) 0.72723(15) 0.84580(15) 0.0265(4) Uani 1 1 d .
C01I C 0.16876(18) 0.53921(16) 0.50082(15) 0.0331(5) Uani 1 1 d .
H01Q H 0.105857 0.562256 0.470508 0.040 Uiso 1 1 calc R
H01R H 0.137971 0.533462 0.570381 0.040 Uiso 1 1 calc R
C01J C 0.78972(19) 0.63505(18) 0.14460(16) 0.0366(5) Uani 1 1 d .
H01S H 0.819278 0.597234 0.110322 0.044 Uiso 1 1 calc R
C01K C 0.33953(18) 1.06415(16) 0.52723(17) 0.0348(5) Uani 1 1 d .
H1AA H 0.381109 1.033720 0.575896 0.052 Uiso 1 1 calc GR
H H 0.374462 1.132245 0.481433 0.052 Uiso 1 1 calc GR
HA H 0.348334 1.029518 0.486985 0.052 Uiso 1 1 calc GR
C01L C 0.6300(2) 0.46476(17) 0.20581(17) 0.0378(5) Uani 1 1 d .
H01T H 0.704545 0.434929 0.208988 0.045 Uiso 1 1 calc R
H01U H 0.640591 0.507742 0.133266 0.045 Uiso 1 1 calc R
C01M C 0.1925(2) 0.43865(16) 0.50884(15) 0.0364(5) Uani 1 1 d .
H01V H 0.256074 0.415084 0.538220 0.044 Uiso 1 1 calc R
H01W H 0.118671 0.391806 0.554452 0.044 Uiso 1 1 calc R
C01N C 0.81430(19) 0.77931(18) 0.16464(18) 0.0410(6) Uani 1 1 d .
H01X H 0.859944 0.838635 0.143015 0.049 Uiso 1 1 calc R
C01O C 0.3067(2) 0.36916(16) 0.29825(18) 0.0418(6) Uani 1 1 d .
H01Y H 0.319881 0.305672 0.298730 0.050 Uiso 1 1 calc R
HB H 0.247978 0.397266 0.264246 0.050 Uiso 1 1 calc R
C01P C 0.85637(19) 0.7234(2) 0.11361(17) 0.0441(6) Uani 1 1 d .
H01Z H 0.930401 0.745218 0.057706 0.053 Uiso 1 1 calc R
C01Q C 0.1803(2) 1.10363(15) 0.65983(16) 0.0344(5) Uani 1 1 d .
H2AA H 0.093866 1.093805 0.697805 0.052 Uiso 1 1 calc GR
HC H 0.208913 1.173420 0.620640 0.052 Uiso 1 1 calc GR
HD H 0.222337 1.071815 0.707892 0.052 Uiso 1 1 calc GR
C01R C 0.5239(2) 0.38698(16) 0.25590(19) 0.0422(6) Uani 1 1 d .
H01 H 0.540964 0.342031 0.225621 0.051 Uiso 1 1 calc R
HE H 0.508626 0.348890 0.330037 0.051 Uiso 1 1 calc R
C01S C 0.2545(2) 0.35288(15) 0.40872(18) 0.0424(6) Uani 1 1 d .
H0AA H 0.179628 0.306827 0.446434 0.051 Uiso 1 1 calc R
HF H 0.312475 0.324759 0.443632 0.051 Uiso 1 1 calc R
H01M H 0.524(2) 0.6313(17) -0.0680(19) 0.036(6) Uiso 1 1 d .
H01N H 0.4752(19) 0.5486(17) 0.0505(17) 0.025(5) Uiso 1 1 d .

loop_
_atom_site_aniso_label
_atom_site_aniso_U_11
_atom_site_aniso_U_22
_atom_site_aniso_U_33
_atom_site_aniso_U_23
_atom_site_aniso_U_13
_atom_site_aniso_U_12
Fe01 0.01636(11) 0.02053(13) 0.01785(12) -0.00991(10) -0.00605(9) 0.00252(9)
Fe02 0.01764(12) 0.01805(13) 0.01691(12) -0.00856(10) -0.00766(9) 0.00293(9)
Fe03 0.01693(12) 0.02151(13) 0.01848(12) -0.00930(10) -0.00550(9) 0.00360(9)
K004 0.02303(17) 0.01805(18) 0.01594(16) -0.00799(14) -0.00889(14) 0.00297(14)
S005 0.01806(19) 0.0209(2) 0.0199(2) -0.00969(17) -0.00648(16) 0.00257(16)
O006 0.0261(6) 0.0214(6) 0.0194(6) -0.0115(5) -0.0110(5) 0.0073(5)
O007 0.0161(6) 0.0254(7) 0.0286(6) -0.0182(6) -0.0011(5) -0.0018(5)
O008 0.0232(6) 0.0194(6) 0.0205(6) -0.0083(5) -0.0106(5) -0.0003(5)
O009 0.0175(6) 0.0251(7) 0.0272(6) -0.0176(6) -0.0009(5) -0.0003(5)
O00A 0.0231(6) 0.0268(7) 0.0231(6) -0.0162(6) -0.0050(5) 0.0036(5)
O00B 0.0253(6) 0.0253(7) 0.0176(6) -0.0098(5) -0.0098(5) 0.0021(5)
O00C 0.0210(6) 0.0269(7) 0.0402(8) -0.0196(6) -0.0115(6) 0.0048(5)
O00D 0.0224(6) 0.0320(7) 0.0174(6) -0.0098(5) -0.0075(5) 0.0037(5)
O00E 0.0330(7) 0.0339(8) 0.0261(7) -0.0212(6) -0.0112(6) 0.0113(6)
O00F 0.0428(8) 0.0221(7) 0.0276(7) -0.0058(6) -0.0190(6) -0.0020(6)
O00G 0.0262(7) 0.0339(8) 0.0288(7) -0.0188(6) -0.0040(6) 0.0048(6)
O00H 0.0205(7) 0.0454(9) 0.0444(8) -0.0315(7) -0.0074(6) 0.0054(6)
O00I 0.0527(9) 0.0204(7) 0.0362(8) -0.0139(6) -0.0281(7) 0.0120(6)
O00J 0.0341(7) 0.0388(8) 0.0291(7) -0.0226(7) -0.0104(6) 0.0029(6)
O00K 0.0321(7) 0.0605(10) 0.0305(7) -0.0283(7) -0.0173(6) 0.0174(7)
O00L 0.0447(8) 0.0229(7) 0.0235(7) -0.0021(6) -0.0159(6) -0.0048(6)
O00M 0.0333(8) 0.0615(11) 0.0374(8) -0.0292(8) -0.0218(7) 0.0195(7)
O00N 0.0494(9) 0.0268(8) 0.0366(8) -0.0177(7) -0.0122(7) -0.0047(7)
O00O 0.0285(7) 0.0292(8) 0.0398(8) -0.0098(7) -0.0030(6) -0.0045(6)
C00P 0.0184(8) 0.0159(8) 0.0211(8) -0.0088(7) -0.0067(6) 0.0023(6)
C00Q 0.0197(8) 0.0168(8) 0.0201(8) -0.0092(7) -0.0074(7) 0.0040(6)
C00R 0.0233(8) 0.0208(9) 0.0214(8) -0.0114(7) -0.0057(7) 0.0026(7)
C00S 0.0311(9) 0.0229(9) 0.0302(9) -0.0172(8) -0.0139(8) 0.0043(7)
C00T 0.0270(9) 0.0154(8) 0.0234(8) -0.0117(7) -0.0119(7) 0.0049(7)
C00U 0.0231(8) 0.0243(9) 0.0185(8) -0.0095(7) -0.0050(7) 0.0046(7)
C00V 0.0166(8) 0.0218(9) 0.0248(9) -0.0120(7) -0.0031(7) 0.0022(7)
C00W 0.0250(9) 0.0279(10) 0.0209(8) -0.0133(8) -0.0128(7) 0.0040(7)
C00X 0.0196(8) 0.0279(10) 0.0202(8) -0.0086(7) -0.0107(7) 0.0066(7)
C00Y 0.0249(9) 0.0207(9) 0.0347(10) -0.0133(8) -0.0145(8) 0.0010(7)
C00Z 0.0181(8) 0.0218(9) 0.0281(9) -0.0109(8) -0.0081(7) 0.0020(7)
C010 0.0230(9) 0.0275(10) 0.0237(9) -0.0102(8) -0.0111(7) 0.0046(7)
C011 0.0219(8) 0.0358(11) 0.0210(8) -0.0130(8) -0.0113(7) 0.0111(8)
C012 0.0240(9) 0.0235(9) 0.0262(9) -0.0150(8) -0.0105(7) 0.0031(7)
C013 0.0160(8) 0.0255(9) 0.0222(8) -0.0121(7) -0.0029(7) 0.0041(7)
C014 0.0248(9) 0.0230(9) 0.0220(8) -0.0090(7) -0.0100(7) -0.0045(7)
C015 0.0242(9) 0.0273(10) 0.0207(8) -0.0090(8) -0.0112(7) -0.0018(7)
C016 0.0193(8) 0.0214(9) 0.0248(9) -0.0074(7) -0.0078(7) 0.0020(7)
C017 0.0177(8) 0.0249(9) 0.0211(8) -0.0072(8) -0.0051(7) 0.0018(7)
C018 0.0277(9) 0.0313(11) 0.0317(10) -0.0095(9) -0.0187(8) 0.0041(8)
C019 0.0275(9) 0.0308(10) 0.0264(9) -0.0207(8) -0.0131(8) 0.0100(8)
C01A 0.0205(8) 0.0228(9) 0.0217(8) -0.0081(7) -0.0080(7) 0.0007(7)
C01B 0.0289(9) 0.0350(11) 0.0195(8) -0.0170(8) -0.0111(7) 0.0094(8)
C01C 0.0328(10) 0.0252(10) 0.0216(9) -0.0156(8) -0.0119(8) 0.0081(8)
C01D 0.0195(8) 0.0327(10) 0.0233(9) -0.0160(8) -0.0055(7) 0.0067(7)
C01E 0.0237(9) 0.0316(10) 0.0246(9) -0.0160(8) -0.0064(7) 0.0075(8)
C01F 0.0303(9) 0.0295(10) 0.0187(8) -0.0125(8) -0.0108(7) 0.0025(8)
C01G 0.0257(9) 0.0305(11) 0.0237(9) -0.0177(8) -0.0089(7) 0.0023(7)
C01H 0.0195(8) 0.0327(11) 0.0300(10) -0.0175(9) -0.0085(7) 0.0070(8)
C01I 0.0240(9) 0.0434(12) 0.0187(9) -0.0060(9) -0.0038(7) -0.0021(8)
C01J 0.0263(10) 0.0577(14) 0.0254(10) -0.0179(10) -0.0128(8) 0.0191(10)
C01K 0.0237(9) 0.0348(12) 0.0334(11) -0.0078(9) -0.0069(8) 0.0002(8)
C01L 0.0511(13) 0.0488(13) 0.0389(11) -0.0348(11) -0.0284(10) 0.0348(11)
C01M 0.0371(11) 0.0363(12) 0.0198(9) 0.0009(9) -0.0097(8) -0.0100(9)
C01N 0.0253(10) 0.0437(13) 0.0376(11) 0.0001(10) -0.0182(9) -0.0049(9)
C01O 0.0704(16) 0.0200(10) 0.0441(13) -0.0119(9) -0.0346(12) 0.0015(10)
C01P 0.0183(9) 0.0658(16) 0.0284(10) -0.0055(11) -0.0088(8) 0.0053(10)
C01Q 0.0488(13) 0.0247(10) 0.0297(10) -0.0121(9) -0.0145(9) 0.0033(9)
C01R 0.0743(17) 0.0314(12) 0.0477(13) -0.0276(11) -0.0428(13) 0.0315(11)
C01S 0.0634(15) 0.0202(10) 0.0378(12) -0.0015(9) -0.0269(11) -0.0069(10)

loop_
_atom_type_symbol
_atom_type_description
_atom_type_scat_dispersion_real
_atom_type_scat_dispersion_imag
_atom_type_scat_source
C C 0.0033 0.0016 'International Tables Vol C Tables 4.2.6.8 and 6.1.1.4'
H H 0.0000 0.0000 'International Tables Vol C Tables 4.2.6.8 and 6.1.1.4'
Fe Fe 0.3463 0.8444 'International Tables Vol C Tables 4.2.6.8 and 6.1.1.4'
K K 0.2009 0.2494 'International Tables Vol C Tables 4.2.6.8 and 6.1.1.4'
O O 0.0106 0.0060 'International Tables Vol C Tables 4.2.6.8 and 6.1.1.4'
S S 0.1246 0.1234 'International Tables Vol C Tables 4.2.6.8 and 6.1.1.4'

loop_
_geom_angle_atom_site_label_1
_geom_angle_atom_site_label_2
_geom_angle_atom_site_label_3
_geom_angle
Fe02 Fe01 Fe03 59.781(9)
S005 Fe01 Fe02 51.538(14)
S005 Fe01 Fe03 51.205(14)
C012 Fe01 Fe02 97.15(6)
C012 Fe01 Fe03 153.21(6)
C012 Fe01 S005 104.67(6)
C01D Fe01 Fe02 155.02(6)
C01D Fe01 Fe03 97.73(6)
C01D Fe01 S005 106.88(6)
C01D Fe01 C012 101.26(8)
C01G Fe01 Fe02 96.44(6)
C01G Fe01 Fe03 96.66(6)
C01G Fe01 S005 141.50(6)
C01G Fe01 C012 99.58(8)
C01G Fe01 C01D 96.98(9)
Fe03 Fe02 Fe01 60.320(9)
S005 Fe02 Fe01 51.359(14)
S005 Fe02 Fe03 51.421(14)
C00T Fe02 Fe01 100.05(5)
C00T Fe02 Fe03 155.02(6)
C00T Fe02 S005 104.85(6)
C00T Fe02 C00W 101.80(8)
C00T Fe02 C01A 97.68(8)
C00W Fe02 Fe01 92.64(5)
C00W Fe02 Fe03 94.85(6)
C00W Fe02 S005 138.09(5)
C01A Fe02 Fe01 154.84(6)
C01A Fe02 Fe03 97.24(6)
C01A Fe02 S005 106.68(6)
C01A Fe02 C00W 101.06(8)
Fe02 Fe03 Fe01 59.900(9)
S005 Fe03 Fe01 51.197(14)
S005 Fe03 Fe02 51.591(14)
C017 Fe03 Fe01 152.80(6)
C017 Fe03 Fe02 97.11(6)
C017 Fe03 S005 103.98(6)
C01E Fe03 Fe01 98.53(6)
C01E Fe03 Fe02 155.73(6)
C01E Fe03 S005 107.15(6)
C01E Fe03 C017 100.06(8)
C01E Fe03 C01H 97.26(9)
C01H Fe03 Fe01 95.46(6)
C01H Fe03 Fe02 95.92(6)
C01H Fe03 S005 140.50(6)
C01H Fe03 C017 101.66(8)
O006 K004 O007 100.80(4)
O006 K004 O008 117.18(3)
O006 K004 O009 56.56(3)
O006 K004 O00A 109.03(4)
O006 K004 O00E 75.88(4)
O006 K004 O00I 75.33(4)
O006 K004 O00L 133.14(4)
O006 K004 C00X 86.16(4)
O006 K004 C01C 23.07(4)
O007 K004 O008 56.13(3)
O007 K004 O009 50.78(3)
O007 K004 O00A 98.53(4)
O007 K004 O00E 141.11(4)
O007 K004 O00I 162.81(4)
O007 K004 C00X 100.18(4)
O007 K004 C01C 109.33(4)
O008 K004 O009 99.66(4)
O008 K004 O00A 130.02(4)
O008 K004 O00E 159.03(4)
O008 K004 O00I 110.22(4)
O008 K004 C00X 147.93(4)
O008 K004 C01C 103.33(4)
O009 K004 O00A 90.02(4)
O009 K004 O00E 101.30(4)
O009 K004 C00X 74.11(4)
O009 K004 C01C 75.24(4)
O00A K004 O00E 49.43(3)
O00A K004 C00X 23.11(4)
O00A K004 C01C 126.47(4)
O00B K004 O006 62.76(4)
O00B K004 O007 92.64(4)
O00B K004 O008 61.61(4)
O00B K004 O009 92.55(4)
O00B K004 O00A 167.39(4)
O00B K004 O00D 132.49(4)
O00B K004 O00E 117.98(4)
O00B K004 O00I 70.59(4)
O00B K004 O00L 88.53(4)
O00B K004 C00X 148.20(4)
O00B K004 C01C 42.98(4)
O00D K004 O006 162.90(4)
O00D K004 O007 73.34(4)
O00D K004 O008 73.45(4)
O00D K004 O009 110.13(4)
O00D K004 O00A 57.34(4)
O00D K004 O00E 98.38(4)
O00D K004 O00I 114.91(4)
O00D K004 O00L 61.59(4)
O00D K004 C00X 79.27(4)
O00D K004 C01C 173.98(4)
O00E K004 C00X 41.35(4)
O00E K004 C01C 82.90(4)
O00I K004 O009 131.13(4)
O00I K004 O00A 98.55(4)
O00I K004 O00E 54.98(4)
O00I K004 C00X 96.30(4)
O00I K004 C01C 61.04(4)
O00L K004 O007 117.75(4)
O00L K004 O008 70.84(4)
O00L K004 O009 168.50(4)
O00L K004 O00A 91.41(4)
O00L K004 O00E 88.25(4)
O00L K004 O00I 59.85(4)
O00L K004 C00X 110.29(4)
O00L K004 C01C 112.68(4)
C00X K004 C01C 105.23(4)
Fe01 S005 Fe02 77.103(17)
Fe01 S005 Fe03 77.598(18)
Fe03 S005 Fe02 76.987(18)
C010 S005 Fe01 135.83(6)
C010 S005 Fe02 128.39(6)
C010 S005 Fe03 136.99(6)
C00U O006 K004 121.97(10)
C00U O006 C01C 113.09(13)
C01C O006 K004 106.21(10)
C00P O007 K004 109.38(10)
C00P O007 C00V 118.92(13)
C00V O007 K004 116.30(10)
C014 O008 K004 106.10(10)
C016 O008 K004 119.53(9)
C016 O008 C014 114.30(13)
C00Q O009 K004 109.14(10)
C00Q O009 C013 119.06(13)
C013 O009 K004 115.47(10)
C00X O00A K004 100.23(9)
C00X O00A C019 119.47(14)
C019 O00A K004 108.99(9)
C015 O00B K004 120.50(10)
C01F O00B K004 118.38(10)
C01F O00B C015 111.86(13)
C01B O00D K004 121.16(10)
C01I O00D K004 109.86(11)
C01I O00D C01B 113.38(14)
C011 O00E K004 96.89(10)
C011 O00E C01L 118.02(16)
C01L O00E K004 109.46(10)
C01O O00I K004 107.79(12)
C01R O00I K004 122.93(12)
C01R O00I C01O 114.40(17)
C01M O00L K004 116.58(11)
C01S O00L K004 120.17(13)
C01S O00L C01M 112.46(15)
O007 C00P C00Q 113.19(14)
O007 C00P C00R 126.12(16)
C00R C00P C00Q 120.68(16)
O009 C00Q C00P 113.59(14)
O009 C00Q C00Z 126.35(16)
C00Z C00Q C00P 120.06(16)
C00P C00R C00S 119.03(17)
C00Y C00S C00R 120.32(17)
O00C C00T Fe02 177.90(15)
O006 C00U C013 108.72(14)
O007 C00V C016 105.06(14)
O00F C00W Fe02 179.11(16)
O00A C00X K004 56.66(8)
O00A C00X C011 113.64(16)
O00A C00X C018 126.12(17)
C011 C00X K004 81.46(10)
C018 C00X K004 129.68(12)
C018 C00X C011 120.23(18)
C00S C00Y C00Z 121.08(16)
C00Q C00Z C00Y 118.80(17)
C01K C010 S005 108.71(14)
C01Q C010 S005 107.59(13)
C01Q C010 C01K 114.20(17)
O00E C011 K004 60.43(8)
O00E C011 C00X 113.99(16)
O00E C011 C01J 126.08(19)
C00X C011 K004 75.23(10)
C01J C011 K004 133.21(12)
C01J C011 C00X 119.9(2)
O00H C012 Fe01 179.4(2)
O009 C013 C00U 105.32(14)
O008 C014 C015 113.76(14)
O00B C015 C014 109.10(14)
O008 C016 C00V 107.37(14)
O00G C017 Fe03 177.87(17)
C00X C018 C01N 119.3(2)
O00A C019 C01B 105.21(15)
O00J C01A Fe02 178.72(16)
O00D C01B C019 107.53(14)
O006 C01C K004 50.72(8)
O006 C01C C01F 113.77(15)
C01F C01C K004 82.68(10)
O00K C01D Fe01 177.42(18)
O00M C01E Fe03 178.0(2)
O00B C01F C01C 109.06(14)
O00N C01G Fe01 177.50(17)
O00O C01H Fe03 177.45(17)
O00D C01I C01M 112.96(17)
C011 C01J C01P 119.7(2)
O00E C01L C01R 105.81(18)
O00L C01M C01I 109.19(16)
C01P C01N C018 120.2(2)
O00I C01O C01S 112.44(17)
C01N C01P C01J 120.7(2)
O00I C01R C01L 108.53(17)
O00L C01S C01O 108.79(17)

loop_
_geom_bond_atom_site_label_1
_geom_bond_atom_site_label_2
_geom_bond_distance
Fe01 Fe02 2.6252(3)
Fe01 Fe03 2.6363(3)
Fe01 S005 2.1035(5)
Fe01 C012 1.7817(18)
Fe01 C01D 1.7761(18)
Fe01 C01G 1.772(2)
Fe02 Fe03 2.6220(3)
Fe02 S005 2.1088(5)
Fe02 C00T 1.7746(18)
Fe02 C00W 1.7888(19)
Fe02 C01A 1.7815(18)
Fe03 S005 2.1038(5)
Fe03 C017 1.7869(19)
Fe03 C01E 1.7803(19)
Fe03 C01H 1.782(2)
K004 O006 2.8138(13)
K004 O007 2.8877(13)
K004 O008 2.8926(13)
K004 O009 2.9112(13)
K004 O00A 2.9121(13)
K004 O00B 2.7252(12)
K004 O00D 2.8064(13)
K004 O00E 3.0735(14)
K004 O00I 2.9014(14)
K004 O00L 2.8148(14)
K004 C00X 3.4304(17)
K004 C01C 3.4904(18)
S005 C010 1.8060(19)
O006 C00U 1.424(2)
O006 C01C 1.424(2)
O007 C00P 1.366(2)
O007 C00V 1.423(2)
O008 C014 1.428(2)
O008 C016 1.422(2)
O009 C00Q 1.364(2)
O009 C013 1.427(2)
O00A C00X 1.368(2)
O00A C019 1.432(2)
O00B C015 1.427(2)
O00B C01F 1.419(2)
O00C C00T 1.152(2)
O00D C01B 1.428(2)
O00D C01I 1.424(2)
O00E C011 1.362(2)
O00E C01L 1.433(2)
O00F C00W 1.146(2)
O00G C017 1.147(2)
O00H C012 1.147(2)
O00I C01O 1.429(3)
O00I C01R 1.421(3)
O00J C01A 1.148(2)
O00K C01D 1.150(2)
O00L C01M 1.425(2)
O00L C01S 1.421(3)
O00M C01E 1.149(2)
O00N C01G 1.151(2)
O00O C01H 1.153(2)
C00P C00Q 1.403(2)
C00P C00R 1.380(2)
C00Q C00Z 1.383(2)
C00R C00S 1.395(2)
C00S C00Y 1.374(3)
C00U C013 1.500(2)
C00V C016 1.500(2)
C00X C011 1.404(3)
C00X C018 1.377(3)
C00Y C00Z 1.398(3)
C010 C01K 1.514(3)
C010 C01Q 1.510(3)
C011 C01J 1.378(3)
C014 C015 1.506(2)
C018 C01N 1.395(3)
C019 C01B 1.494(3)
C01C C01F 1.509(3)
C01I C01M 1.502(3)
C01J C01P 1.382(3)
C01L C01R 1.483(4)
C01N C01P 1.377(4)
C01O C01S 1.502(3)
